data_7014841
loop_
_publ_author_name
'Constable, Edwin C.'
'Harris, Kate'
'Housecroft, Catherine E.'
'Neuburger, Markus'

_publ_section_title
;
 When is a metallopolymer not a metallopolymer? When it is a
 metallomacrocycle.
;
_journal_issue 7
_journal_name_full 'Dalton transactions (Cambridge, England : 2003)'
_journal_page_first 1524
_journal_page_last 1534
_journal_paper_doi 10.1039/c0dt01216e
_journal_volume 40
_journal_year 2011
_chemical_formula_moiety 'C84 H88 Co2 N12 O14, 5(F6 P), 2(C2 H3 N)'
_chemical_formula_sum 'C88 H94 Co2 F30 N14 O14 P5'
_chemical_formula_weight 2414.48
_space_group_IT_number 2
_symmetry_cell_setting triclinic
_symmetry_space_group_name_Hall '-P 1'
_symmetry_space_group_name_H-M 'P -1'
_atom_sites_solution_hydrogens geom
_atom_sites_solution_primary direct
_audit_creation_date 07-05-04
_audit_creation_method CRYSTALS_ver_12.84
_cell_angle_alpha 85.1137(12)
_cell_angle_beta 87.2782(11)
_cell_angle_gamma 72.6510(10)
_cell_formula_units_Z 1
_cell_length_a 10.9291(2)
_cell_length_b 12.1180(2)
_cell_length_c 20.5108(4)
_cell_measurement_reflns_used 11822
_cell_measurement_temperature 173
_cell_measurement_theta_max 27
_cell_measurement_theta_min 1
_cell_volume 2582.73(8)
_computing_cell_refinement 'DENZO/SCALEPACK (Otwinowski & Minor, 1997)'
_computing_data_collection 'COLLECT (Nonius, 1997-2001).'
_computing_data_reduction 'DENZO/SCALEPACK (Otwinowski & Minor, 1997)'
_computing_molecular_graphics 'CAMERON (Watkin et al., 1996)'
_computing_publication_material 'CRYSTALS (Betteridge et al., 2003)'
_computing_structure_refinement 'CRYSTALS (Betteridge et al., 2003)'
_computing_structure_solution 'SIR92 (Altomare et al., 1994)'
_diffrn_ambient_temperature 173
_diffrn_measured_fraction_theta_full 0.996
_diffrn_measured_fraction_theta_max 0.996
_diffrn_measurement_device_type 'Nonius KappaCCD'
_diffrn_measurement_method '\f & \w scans'
_diffrn_radiation_monochromator graphite
_diffrn_radiation_type 'Mo K\a'
_diffrn_radiation_wavelength 0.71073
_diffrn_reflns_av_R_equivalents 0.034
_diffrn_reflns_limit_h_max 14
_diffrn_reflns_limit_h_min -14
_diffrn_reflns_limit_k_max 15
_diffrn_reflns_limit_k_min -15
_diffrn_reflns_limit_l_max 26
_diffrn_reflns_limit_l_min -26
_diffrn_reflns_number 23192
_diffrn_reflns_theta_full 27.537
_diffrn_reflns_theta_max 27.537
_diffrn_reflns_theta_min 1.765
_diffrn_standards_number 0
_exptl_absorpt_coefficient_mu 0.519
_exptl_absorpt_correction_T_max 0.96
_exptl_absorpt_correction_T_min 0.93
_exptl_absorpt_correction_type multi-scan
_exptl_absorpt_process_details 'DENZO/SCALEPACK (Otwinowski & Minor, 1997)'
_exptl_crystal_colour brown
_exptl_crystal_density_diffrn 1.552
_exptl_crystal_description plate
_exptl_crystal_F_000 1231
_exptl_crystal_size_max 0.50
_exptl_crystal_size_mid 0.15
_exptl_crystal_size_min 0.08
_refine_diff_density_max 1.10
_refine_diff_density_min -0.79
_refine_ls_extinction_method None
_refine_ls_goodness_of_fit_ref 1.0897
_refine_ls_hydrogen_treatment noref
_refine_ls_matrix_type full
_refine_ls_number_parameters 709
_refine_ls_number_reflns 7224
_refine_ls_number_restraints 80
_refine_ls_R_factor_all 0.1105
_refine_ls_R_factor_gt 0.0717
_refine_ls_shift/su_max 0.000658
_refine_ls_structure_factor_coef F
_refine_ls_weighting_details
;
Method, part 1, Chebychev polynomial, (Watkin, 1994, Prince, 1982)
[weight] = 1.0/[A~0~*T~0~(x)+A~1~*T~1~(x) ... +A~n-1~]*T~n-1~(x)]
where A~i~ are the Chebychev coefficients listed below and x= Fcalc/Fmax
Method = Robust Weighting (Prince, 1982)
W = [weight] * [1-(deltaF/6*sigmaF)^2^]^2^
A~i~ are:
1.14 1.02 0.677
;
_refine_ls_weighting_scheme calc
_refine_ls_wR_factor_all 0.1151
_refine_ls_wR_factor_gt 0.0836
_refine_ls_wR_factor_ref 0.0836
_reflns_limit_h_max 14
_reflns_limit_h_min -14
_reflns_limit_k_max 15
_reflns_limit_k_min -15
_reflns_limit_l_max 26
_reflns_limit_l_min 0
_reflns_number_gt 7224
_reflns_number_total 11879
_reflns_threshold_expression I>2.0\s(I)
_oxford_diffrn_Wilson_B_factor 0.00
_oxford_diffrn_Wilson_scale 0.00
_oxford_refine_ls_scale 0.2780(7)
_oxford_structure_analysis_title '5041132 kh121_173k'
_cod_data_source_file C0DT01216E.TXT
_cod_data_source_block kh121
_cod_depositor_comments
;
The following automatic conversions were performed:
'_symmetry_cell_setting' value 'Triclinic' changed to 'triclinic'
according to '/home/saulius/struct/CIF-dictionaries/cif_core.dic'
dictionary named 'cif_core.dic' version 2.4.1 from 2010-06-29.

Automatic conversion script
Id: cif_fix_enum 1555 2011-01-17 13:19:09Z saulius 
;
_cod_original_sg_symbol_H-M 'P -1 '
_cod_database_code 7014841

loop_
_symmetry_equiv_pos_as_xyz
x,y,z
-x,-y,-z

loop_
_atom_site_label
_atom_site_type_symbol
_atom_site_fract_x
_atom_site_fract_y
_atom_site_fract_z
_atom_site_U_iso_or_equiv
_atom_site_occupancy
_atom_site_adp_type
_atom_site_refinement_flags_posn
_atom_site_refinement_flags_adp
_atom_site_refinement_flags_occupancy
_atom_site_disorder_assembly
_atom_site_disorder_group
_atom_site_attached_hydrogens
Co1 Co 0.41844(5) 0.34522(5) 0.72107(2) 0.0305 1.0000 Uani . . . . . .
N1 N 0.4079(3) 0.4643(3) 0.64339(17) 0.0339 1.0000 Uani . . . . . .
N2 N 0.3109(3) 0.2984(3) 0.66680(15) 0.0314 1.0000 Uani . . . . . .
N3 N 0.3937(3) 0.2073(3) 0.77827(16) 0.0400 1.0000 Uani . . . . . .
N4 N 0.5866(3) 0.2501(3) 0.68767(15) 0.0336 1.0000 Uani . . . . . .
N5 N 0.5246(3) 0.3932(3) 0.77387(15) 0.0318 1.0000 Uani . . . . . .
N6 N 0.2838(3) 0.4539(3) 0.77204(17) 0.0382 1.0000 Uani . . . . . .
N7 N 0.4674(10) 0.7427(7) 0.7494(5) 0.1217 1.0000 Uani . U . . . .
O1 O 0.0828(3) 0.1883(3) 0.55157(14) 0.0409 1.0000 Uani . . . . . .
O2 O -0.1228(3) 0.1747(3) 0.47290(17) 0.0512 1.0000 Uani . . . . . .
O3 O -0.1139(3) 0.0970(3) 0.32772(17) 0.0547 1.0000 Uani . . . . . .
O4 O -0.0236(5) 0.0099(5) 0.2073(2) 0.0889 1.0000 Uani . . . . . .
O5 O 0.0824(5) 0.1167(4) 0.0832(2) 0.0839 1.0000 Uani D U . . . .
O6 O 0.1407(5) 0.3219(5) 0.0568(3) 0.1278 1.0000 Uani D U . . . .
O7 O 0.2356(3) 0.5009(3) 0.11633(17) 0.0545 1.0000 Uani . . . . . .
C1 C 0.4680(4) 0.5464(4) 0.6347(3) 0.0452 1.0000 Uani . . . . . .
C2 C 0.4558(4) 0.6199(4) 0.5783(3) 0.0526 1.0000 Uani . . . . . .
C3 C 0.3782(5) 0.6104(4) 0.5300(3) 0.0514 1.0000 Uani . . . . . .
C4 C 0.3150(4) 0.5256(4) 0.5379(2) 0.0414 1.0000 Uani . . . . . .
C5 C 0.3331(4) 0.4533(3) 0.59442(19) 0.0333 1.0000 Uani . . . . . .
C6 C 0.2772(4) 0.3563(3) 0.60819(18) 0.0316 1.0000 Uani . . . . . .
C7 C 0.2003(4) 0.3240(3) 0.56671(19) 0.0346 1.0000 Uani . . . . . .
C8 C 0.1569(4) 0.2293(3) 0.58694(19) 0.0338 1.0000 Uani . . . . . .
C9 C 0.1912(4) 0.1696(3) 0.6481(2) 0.0356 1.0000 Uani . . . . . .
C10 C 0.2694(4) 0.2063(3) 0.68656(19) 0.0333 1.0000 Uani . . . . . .
C11 C 0.3189(4) 0.1530(4) 0.7510(2) 0.0395 1.0000 Uani . . . . . .
C12 C 0.2920(6) 0.0564(5) 0.7819(3) 0.0641 1.0000 Uani . . . . . .
C13 C 0.3423(8) 0.0154(7) 0.8430(3) 0.0839 1.0000 Uani . . . . . .
C14 C 0.4189(6) 0.0708(7) 0.8706(3) 0.0758 1.0000 Uani . . . . . .
C15 C 0.4419(5) 0.1667(5) 0.8372(2) 0.0574 1.0000 Uani . . . . . .
C16 C 0.6080(4) 0.1742(4) 0.6410(2) 0.0403 1.0000 Uani . . . . . .
C17 C 0.7310(5) 0.1150(4) 0.6209(2) 0.0484 1.0000 Uani . . . . . .
C18 C 0.8346(5) 0.1334(4) 0.6482(2) 0.0506 1.0000 Uani . . . . . .
C19 C 0.8133(4) 0.2102(4) 0.6967(2) 0.0441 1.0000 Uani . . . . . .
C20 C 0.6900(4) 0.2677(3) 0.71528(19) 0.0344 1.0000 Uani . . . . . .
C21 C 0.6536(4) 0.3514(3) 0.76632(19) 0.0336 1.0000 Uani . . . . . .
C22 C 0.7332(4) 0.3882(4) 0.8025(2) 0.0405 1.0000 Uani . . . . . .
C23 C 0.6803(4) 0.4679(4) 0.8490(2) 0.0420 1.0000 Uani . . . . . .
C24 C 0.5471(4) 0.5103(4) 0.8571(2) 0.0428 1.0000 Uani . . . . . .
C25 C 0.4720(4) 0.4706(3) 0.81800(19) 0.0350 1.0000 Uani . . . . . .
C26 C 0.3317(4) 0.5049(4) 0.81793(19) 0.0377 1.0000 Uani . . . . . .
C27 C 0.2508(5) 0.5804(4) 0.8592(2) 0.0492 1.0000 Uani . . . . . .
C28 C 0.1201(5) 0.6037(5) 0.8550(3) 0.0611 1.0000 Uani . . . . . .
C29 C 0.0713(5) 0.5526(5) 0.8087(3) 0.0595 1.0000 Uani . . . . . .
C30 C 0.1562(4) 0.4778(4) 0.7680(2) 0.0468 1.0000 Uani . . . . . .
C31 C 0.0598(4) 0.2376(4) 0.4846(2) 0.0443 1.0000 Uani . . . . . .
C32 C 0.0021(5) 0.1617(5) 0.4491(2) 0.0496 1.0000 Uani . . . . . .
C33 C -0.1875(5) 0.1113(4) 0.4395(2) 0.0503 1.0000 Uani . . . . . .
C34 C -0.2160(5) 0.1533(5) 0.3702(3) 0.0553 1.0000 Uani . . . . . .
C35 C -0.1063(7) 0.1648(5) 0.2700(3) 0.0689 1.0000 Uani . . . . . .
C36 C 0.0027(9) 0.1028(6) 0.2271(3) 0.0887 1.0000 Uani . . . . . .
C37 C 0.0675(9) -0.0474(7) 0.1596(4) 0.0934 1.0000 Uani . . . . . .
C38 C 0.0467(8) 0.0094(8) 0.0926(4) 0.0907 1.0000 Uani . . . . . .
C39 C 0.1022(17) 0.1610(15) 0.0148(5) 0.0839 0.4000 Uani D U . . . .
C40 C 0.2018(18) 0.2190(12) 0.0194(10) 0.1124 0.4000 Uani D U . . . .
C41 C 0.1799(8) 0.4209(7) 0.0246(4) 0.1117 1.0000 Uani D U . . . .
C42 C 0.2862(6) 0.4356(6) 0.0596(3) 0.0642 1.0000 Uani . . . . . .
C49 C 0.2149(9) 0.1076(10) 0.0945(6) 0.0911 0.6000 Uani D U . . . .
C50 C 0.2422(11) 0.2057(8) 0.0496(7) 0.1042 0.6000 Uani D U . . . .
C71 C 0.6312(14) 0.8488(10) 0.7077(7) 0.1441 1.0000 Uani . U . . . .
C72 C 0.5439(13) 0.7888(9) 0.7314(6) 0.1214 1.0000 Uani . U . . . .
P1 P 0.62391(18) 0.22300(13) 0.99681(7) 0.0652 1.0000 Uani . . . . . .
P2 P 0.85992(15) 0.52752(13) 0.63948(7) 0.0614 1.0000 Uani . . . . . .
P3 P 0.5000 0.0000 0.5000 0.0489 1.0000 Uani S . . . . .
F1 F 0.6774(4) 0.2121(4) 0.92459(16) 0.0870 1.0000 Uani . . . . . .
F2 F 0.5676(7) 0.2351(4) 1.06985(19) 0.1259 1.0000 Uani . . . . . .
F3 F 0.4847(6) 0.2903(5) 0.9663(2) 0.1326 1.0000 Uani . . . . . .
F4 F 0.7510(5) 0.1457(7) 1.0257(2) 0.1503 1.0000 Uani . . . . . .
F5 F 0.5827(8) 0.1111(6) 0.9953(3) 0.1368 1.0000 Uani . . . . . .
F6 F 0.6424(12) 0.3416(6) 1.0011(3) 0.2058 1.0000 Uani . . . . . .
F11 F 0.9534(5) 0.6011(4) 0.6466(2) 0.0953 1.0000 Uani . . . . . .
F12 F 0.7594(4) 0.4578(4) 0.6318(3) 0.1083 1.0000 Uani . . . . . .
F13 F 0.9179(4) 0.4930(3) 0.57044(17) 0.0773 1.0000 Uani . . . . . .
F14 F 0.7914(7) 0.5659(5) 0.7071(3) 0.1401 1.0000 Uani . . . . . .
F15 F 0.7585(4) 0.6389(4) 0.6026(2) 0.0994 1.0000 Uani . . . . . .
F16 F 0.9550(3) 0.4157(3) 0.67625(16) 0.0652 1.0000 Uani . . . . . .
F21 F 0.5487(4) -0.0004(3) 0.42551(17) 0.0753 1.0000 Uani . . . . . .
F23 F 0.3560(3) 0.0514(3) 0.47676(18) 0.0694 1.0000 Uani . . . . . .
F25 F 0.5100(3) 0.1289(3) 0.50291(17) 0.0656 1.0000 Uani . . . . . .
H11 H 0.5219 0.5545 0.6691 0.0545 1.0000 Uiso . . . . . .
H21 H 0.5018 0.6775 0.5731 0.0630 1.0000 Uiso . . . . . .
H31 H 0.3673 0.6622 0.4906 0.0597 1.0000 Uiso . . . . . .
H41 H 0.2594 0.5177 0.5043 0.0487 1.0000 Uiso . . . . . .
H71 H 0.1771 0.3661 0.5246 0.0416 1.0000 Uiso . . . . . .
H91 H 0.1607 0.1041 0.6630 0.0436 1.0000 Uiso . . . . . .
H121 H 0.2391 0.0185 0.7613 0.0794 1.0000 Uiso . . . . . .
H131 H 0.3242 -0.0514 0.8662 0.0999 1.0000 Uiso . . . . . .
H141 H 0.4561 0.0424 0.9131 0.0860 1.0000 Uiso . . . . . .
H151 H 0.4947 0.2057 0.8571 0.0665 1.0000 Uiso . . . . . .
H161 H 0.5355 0.1609 0.6210 0.0499 1.0000 Uiso . . . . . .
H171 H 0.7440 0.0603 0.5875 0.0587 1.0000 Uiso . . . . . .
H181 H 0.9212 0.0934 0.6338 0.0594 1.0000 Uiso . . . . . .
H191 H 0.8852 0.2234 0.7174 0.0538 1.0000 Uiso . . . . . .
H221 H 0.8255 0.3595 0.7960 0.0489 1.0000 Uiso . . . . . .
H241 H 0.5087 0.5658 0.8891 0.0514 1.0000 Uiso . . . . . .
H271 H 0.2860 0.6168 0.8909 0.0573 1.0000 Uiso . . . . . .
H281 H 0.0627 0.6555 0.8842 0.0684 1.0000 Uiso . . . . . .
H291 H -0.0206 0.5688 0.8047 0.0686 1.0000 Uiso . . . . . .
H301 H 0.1222 0.4416 0.7356 0.0564 1.0000 Uiso . . . . . .
H311 H 0.0010 0.3154 0.4845 0.0552 1.0000 Uiso . . . . . .
H312 H 0.1401 0.2403 0.4633 0.0552 1.0000 Uiso . . . . . .
H321 H 0.0531 0.0813 0.4565 0.0594 1.0000 Uiso . . . . . .
H322 H 0.0007 0.1844 0.4026 0.0594 1.0000 Uiso . . . . . .
H331 H -0.2681 0.1155 0.4627 0.0644 1.0000 Uiso . . . . . .
H332 H -0.1344 0.0312 0.4406 0.0644 1.0000 Uiso . . . . . .
H341 H -0.2282 0.2362 0.3651 0.0674 1.0000 Uiso . . . . . .
H342 H -0.2939 0.1376 0.3585 0.0674 1.0000 Uiso . . . . . .
H351 H -0.0932 0.2368 0.2808 0.0831 1.0000 Uiso . . . . . .
H352 H -0.1858 0.1816 0.2468 0.0831 1.0000 Uiso . . . . . .
H361 H 0.0814 0.0784 0.2514 0.1057 1.0000 Uiso . . . . . .
H362 H 0.0122 0.1539 0.1894 0.1057 1.0000 Uiso . . . . . .
H371 H 0.1524 -0.0497 0.1727 0.1128 1.0000 Uiso . . . . . .
H372 H 0.0626 -0.1259 0.1587 0.1128 1.0000 Uiso . . . . . .
H381 H -0.0435 0.0271 0.0832 0.1087 1.0000 Uiso . . . . . .
H382 H 0.0974 -0.0443 0.0622 0.1087 1.0000 Uiso . . . . . .
H391 H 0.0236 0.2155 -0.0018 0.1072 0.4000 Uiso . . . . . .
H392 H 0.1310 0.0976 -0.0136 0.1072 0.4000 Uiso . . . . . .
H401 H 0.2288 0.2427 -0.0239 0.1480 0.4000 Uiso . . . . . .
H402 H 0.2753 0.1677 0.0423 0.1480 0.4000 Uiso . . . . . .
H411 H 0.1081 0.4910 0.0251 0.1483 1.0000 Uiso . . . . . .
H412 H 0.2066 0.4055 -0.0204 0.1483 1.0000 Uiso . . . . . .
H421 H 0.3331 0.4775 0.0310 0.0828 1.0000 Uiso . . . . . .
H422 H 0.3433 0.3602 0.0739 0.0828 1.0000 Uiso . . . . . .
H491 H 0.2266 0.1178 0.1399 0.1078 0.6000 Uiso . . . . . .
H492 H 0.2709 0.0329 0.0830 0.1078 0.6000 Uiso . . . . . .
H501 H 0.3248 0.2128 0.0604 0.1347 0.6000 Uiso . . . . . .
H502 H 0.2447 0.1862 0.0046 0.1347 0.6000 Uiso . . . . . .
H711 H 0.7150 0.8098 0.7255 0.1728 1.0000 Uiso . . . . . .
H712 H 0.6019 0.9275 0.7210 0.1728 1.0000 Uiso . . . . . .
H713 H 0.6366 0.8504 0.6603 0.1728 1.0000 Uiso . . . . . .

loop_
_atom_site_aniso_label
_atom_site_aniso_U_11
_atom_site_aniso_U_22
_atom_site_aniso_U_33
_atom_site_aniso_U_23
_atom_site_aniso_U_13
_atom_site_aniso_U_12
Co1 0.0272(3) 0.0342(3) 0.0306(3) -0.00476(19) -0.00205(18) -0.00882(19)
N1 0.0260(15) 0.0318(15) 0.0436(18) -0.0039(13) -0.0034(13) -0.0074(12)
N2 0.0266(15) 0.0360(16) 0.0313(16) -0.0022(13) -0.0034(12) -0.0084(13)
N3 0.0345(17) 0.051(2) 0.0327(17) -0.0035(14) -0.0042(13) -0.0090(15)
N4 0.0358(17) 0.0361(16) 0.0305(16) -0.0031(13) -0.0002(13) -0.0128(13)
N5 0.0316(16) 0.0360(16) 0.0292(15) -0.0045(12) -0.0044(12) -0.0112(13)
N6 0.0317(16) 0.0414(18) 0.0405(18) -0.0053(14) 0.0001(14) -0.0085(14)
N7 0.138(7) 0.093(5) 0.131(6) -0.005(4) -0.026(5) -0.026(4)
O1 0.0440(16) 0.0455(16) 0.0390(15) -0.0021(12) -0.0079(12) -0.0214(13)
O2 0.0444(17) 0.0590(19) 0.0548(19) -0.0159(15) -0.0005(14) -0.0191(15)
O3 0.055(2) 0.0564(19) 0.0526(19) -0.0091(15) 0.0030(16) -0.0149(16)
O4 0.104(4) 0.095(3) 0.078(3) -0.026(3) 0.018(3) -0.042(3)
O5 0.091(3) 0.084(3) 0.072(3) -0.010(2) 0.005(2) -0.019(2)
O6 0.104(4) 0.144(4) 0.174(5) -0.111(4) 0.070(3) -0.080(3)
O7 0.0493(19) 0.066(2) 0.0552(19) -0.0207(16) -0.0089(15) -0.0226(16)
C1 0.0298(19) 0.036(2) 0.071(3) -0.010(2) -0.0030(19) -0.0088(16)
C2 0.033(2) 0.033(2) 0.091(4) -0.004(2) 0.008(2) -0.0112(17)
C3 0.049(3) 0.041(2) 0.059(3) 0.007(2) 0.011(2) -0.011(2)
C4 0.037(2) 0.042(2) 0.043(2) 0.0000(17) -0.0012(17) -0.0086(17)
C5 0.0290(18) 0.0306(18) 0.039(2) -0.0042(15) 0.0002(15) -0.0070(15)
C6 0.0285(17) 0.0326(18) 0.0325(18) -0.0047(14) -0.0031(14) -0.0062(14)
C7 0.0309(18) 0.0365(19) 0.0367(19) -0.0037(15) -0.0029(15) -0.0095(15)
C8 0.0288(18) 0.040(2) 0.0341(19) -0.0074(15) -0.0021(15) -0.0113(16)
C9 0.0343(19) 0.0337(19) 0.041(2) -0.0044(16) -0.0013(16) -0.0129(16)
C10 0.0305(18) 0.0350(19) 0.0342(19) -0.0026(15) -0.0001(14) -0.0098(15)
C11 0.036(2) 0.047(2) 0.036(2) 0.0009(17) -0.0022(16) -0.0138(17)
C12 0.075(4) 0.067(3) 0.056(3) 0.017(3) -0.016(3) -0.034(3)
C13 0.090(5) 0.095(5) 0.065(4) 0.038(3) -0.012(3) -0.035(4)
C14 0.065(4) 0.107(5) 0.042(3) 0.017(3) -0.013(3) -0.011(3)
C15 0.049(3) 0.079(4) 0.039(2) 0.001(2) -0.008(2) -0.010(2)
C16 0.046(2) 0.046(2) 0.033(2) -0.0085(17) -0.0008(17) -0.0179(18)
C17 0.056(3) 0.045(2) 0.046(2) -0.0139(19) 0.009(2) -0.016(2)
C18 0.046(3) 0.049(2) 0.054(3) -0.016(2) 0.013(2) -0.008(2)
C19 0.037(2) 0.047(2) 0.051(2) -0.0086(19) 0.0003(18) -0.0145(18)
C20 0.0328(19) 0.0339(19) 0.038(2) -0.0049(15) -0.0003(15) -0.0115(15)
C21 0.0295(18) 0.0341(19) 0.0365(19) -0.0030(15) -0.0023(15) -0.0081(15)
C22 0.034(2) 0.045(2) 0.043(2) -0.0043(17) -0.0039(16) -0.0121(17)
C23 0.044(2) 0.046(2) 0.041(2) -0.0048(18) -0.0069(18) -0.0197(19)
C24 0.047(2) 0.041(2) 0.040(2) -0.0103(17) -0.0046(18) -0.0103(18)
C25 0.036(2) 0.0362(19) 0.0314(18) -0.0027(15) -0.0027(15) -0.0079(16)
C26 0.036(2) 0.041(2) 0.035(2) -0.0068(16) 0.0019(16) -0.0100(17)
C27 0.047(2) 0.052(3) 0.044(2) -0.016(2) 0.0069(19) -0.006(2)
C28 0.047(3) 0.067(3) 0.056(3) -0.010(2) 0.015(2) 0.001(2)
C29 0.036(2) 0.064(3) 0.072(3) -0.001(3) 0.007(2) -0.006(2)
C30 0.031(2) 0.051(2) 0.059(3) -0.009(2) -0.0009(19) -0.0117(18)
C31 0.044(2) 0.056(3) 0.038(2) -0.0029(18) -0.0076(18) -0.022(2)
C32 0.044(2) 0.061(3) 0.044(2) -0.007(2) -0.0056(19) -0.013(2)
C33 0.053(3) 0.052(3) 0.055(3) -0.009(2) 0.001(2) -0.030(2)
C34 0.045(3) 0.070(3) 0.054(3) -0.015(2) -0.004(2) -0.017(2)
C35 0.086(4) 0.055(3) 0.066(3) -0.008(3) 0.014(3) -0.024(3)
C36 0.138(7) 0.057(3) 0.070(4) -0.007(3) 0.020(4) -0.028(4)
C37 0.118(6) 0.081(5) 0.083(5) -0.023(4) 0.017(4) -0.030(4)
C38 0.093(5) 0.095(5) 0.084(5) -0.022(4) 0.002(4) -0.024(4)
C39 0.096(8) 0.093(8) 0.078(6) -0.036(6) 0.022(7) -0.048(7)
C40 0.101(9) 0.132(9) 0.136(10) -0.091(8) 0.058(8) -0.071(7)
C41 0.094(5) 0.160(6) 0.117(5) -0.081(5) 0.021(4) -0.076(5)
C42 0.078(4) 0.078(4) 0.050(3) -0.023(3) -0.001(3) -0.040(3)
C49 0.072(5) 0.087(6) 0.110(7) -0.031(6) 0.024(5) -0.015(5)
C50 0.088(7) 0.124(7) 0.124(8) -0.068(6) 0.039(6) -0.058(5)
C71 0.162(8) 0.108(6) 0.162(8) 0.010(6) -0.020(7) -0.042(5)
C72 0.145(7) 0.081(5) 0.138(6) -0.007(5) -0.028(6) -0.029(4)
P1 0.0920(11) 0.0571(8) 0.0431(7) -0.0057(6) -0.0002(7) -0.0165(8)
P2 0.0611(8) 0.0654(8) 0.0557(8) 0.0148(6) -0.0013(6) -0.0210(7)
P3 0.0412(8) 0.0588(10) 0.0546(10) -0.0193(8) 0.0058(7) -0.0238(8)
F1 0.089(3) 0.116(3) 0.0486(18) 0.0035(18) 0.0053(17) -0.022(2)
F2 0.192(6) 0.093(3) 0.052(2) -0.008(2) 0.005(3) 0.020(3)
F3 0.132(4) 0.155(5) 0.070(3) -0.019(3) -0.011(3) 0.024(4)
F4 0.087(3) 0.250(8) 0.075(3) 0.029(4) -0.001(2) -0.002(4)
F5 0.213(7) 0.141(5) 0.087(3) 0.004(3) -0.001(4) -0.104(5)
F6 0.448(15) 0.147(5) 0.091(4) 0.010(3) -0.050(6) -0.191(8)
F11 0.137(4) 0.090(3) 0.080(2) 0.027(2) -0.043(2) -0.069(3)
F12 0.062(2) 0.118(3) 0.144(4) 0.058(3) -0.028(2) -0.040(2)
F13 0.069(2) 0.088(2) 0.064(2) 0.0034(17) -0.0046(16) -0.0095(18)
F14 0.181(6) 0.096(3) 0.100(3) 0.016(3) 0.062(4) 0.008(3)
F15 0.075(2) 0.089(3) 0.111(3) 0.039(2) 0.010(2) -0.004(2)
F16 0.0547(17) 0.0675(19) 0.0716(19) 0.0174(15) -0.0177(15) -0.0188(15)
F21 0.079(2) 0.094(2) 0.0625(19) -0.0250(17) 0.0201(17) -0.039(2)
F23 0.0447(16) 0.077(2) 0.094(2) -0.0183(18) -0.0050(15) -0.0245(15)
F25 0.0626(18) 0.0614(18) 0.083(2) -0.0206(16) -0.0009(16) -0.0302(15)

loop_
_atom_type_symbol
_atom_type_scat_dispersion_real
_atom_type_scat_dispersion_imag
_atom_type_scat_Cromer_Mann_a1
_atom_type_scat_Cromer_Mann_b1
_atom_type_scat_Cromer_Mann_a2
_atom_type_scat_Cromer_Mann_b2
_atom_type_scat_Cromer_Mann_a3
_atom_type_scat_Cromer_Mann_b3
_atom_type_scat_Cromer_Mann_a4
_atom_type_scat_Cromer_Mann_b4
_atom_type_scat_Cromer_Mann_c
_atom_type_scat_source
C 0.0033 0.0016 2.3100 20.8439 1.0200 10.2075 1.5886 0.5687 0.8650 51.6512 0.2156 'International Tables Vol C 4.2.6.8 and 6.1.1.4'
H 0.0000 0.0000 0.4930 10.5109 0.3229 26.1257 0.1402 3.1424 0.0408 57.7998 0.0030 'International Tables Vol C 4.2.6.8 and 6.1.1.4'
Co 0.3494 0.9721 12.2841 4.2791 7.3409 0.2784 4.0034 13.5359 2.3488 71.1692 1.0118 'International Tables Vol C 4.2.6.8 and 6.1.1.4'
N 0.0061 0.0033 12.2126 0.0057 3.1322 9.8933 2.0125 28.9975 1.1663 0.5826 -11.5290 'International Tables Vol C 4.2.6.8 and 6.1.1.4'
O 0.0106 0.0060 3.0485 13.2771 2.2868 5.7011 1.5463 0.3239 0.8670 32.9089 0.2508 'International Tables Vol C 4.2.6.8 and 6.1.1.4'
P 0.1023 0.0942 6.4345 1.9067 4.1791 27.1570 1.7800 0.5260 1.4908 68.1645 1.1149 'International Tables Vol C 4.2.6.8 and 6.1.1.4'
F 0.0171 0.0103 3.5392 10.2825 2.6412 4.2944 1.5170 0.2615 1.0243 26.1476 0.2776 'International Tables Vol C 4.2.6.8 and 6.1.1.4'

loop_
_geom_angle_atom_site_label_1
_geom_angle_site_symmetry_1
_geom_angle_atom_site_label_2
_geom_angle_site_symmetry_2
_geom_angle_atom_site_label_3
_geom_angle_site_symmetry_3
_geom_angle
_geom_angle_publ_flag
N1 . Co1 . N2 . 80.44(13) yes
N1 . Co1 . N3 . 160.80(13) yes
N2 . Co1 . N3 . 80.39(14) yes
N1 . Co1 . N4 . 90.24(13) yes
N2 . Co1 . N4 . 98.69(13) yes
N3 . Co1 . N4 . 91.47(14) yes
N1 . Co1 . N5 . 98.77(14) yes
N2 . Co1 . N5 . 179.21(15) yes
N3 . Co1 . N5 . 100.39(14) yes
N4 . Co1 . N5 . 81.35(14) yes
N1 . Co1 . N6 . 93.09(14) yes
N2 . Co1 . N6 . 98.46(14) yes
N3 . Co1 . N6 . 90.89(14) yes
N4 . Co1 . N6 . 162.85(14) yes
N5 . Co1 . N6 . 81.51(14) yes
Co1 . N1 . C1 . 128.0(3) yes
Co1 . N1 . C5 . 113.7(2) yes
C1 . N1 . C5 . 118.2(4) yes
Co1 . N2 . C6 . 119.8(3) yes
Co1 . N2 . C10 . 119.9(3) yes
C6 . N2 . C10 . 120.3(3) yes
Co1 . N3 . C11 . 113.5(3) yes
Co1 . N3 . C15 . 127.8(4) yes
C11 . N3 . C15 . 118.8(4) yes
Co1 . N4 . C16 . 127.2(3) yes
Co1 . N4 . C20 . 114.3(2) yes
C16 . N4 . C20 . 118.4(3) yes
Co1 . N5 . C21 . 119.7(3) yes
Co1 . N5 . C25 . 119.5(3) yes
C21 . N5 . C25 . 120.8(3) yes
Co1 . N6 . C26 . 113.5(3) yes
Co1 . N6 . C30 . 127.6(3) yes
C26 . N6 . C30 . 118.8(4) yes
C8 . O1 . C31 . 116.9(3) yes
C32 . O2 . C33 . 113.1(4) yes
C34 . O3 . C35 . 112.5(4) yes
C36 . O4 . C37 . 112.4(6) yes
C38 . O5 . C39 . 117.6(7) yes
C38 . O5 . C49 . 116.5(6) yes
C40 . O6 . C41 . 107.6(5) yes
C41 . O6 . C50 . 112.7(4) yes
C23 2_666 O7 . C42 . 117.0(4) yes
N1 . C1 . C2 . 122.3(4) yes
N1 . C1 . H11 . 118.8 no
C2 . C1 . H11 . 118.8 no
C1 . C2 . C3 . 119.2(4) yes
C1 . C2 . H21 . 120.4 no
C3 . C2 . H21 . 120.4 no
C2 . C3 . C4 . 119.5(4) yes
C2 . C3 . H31 . 120.3 no
C4 . C3 . H31 . 120.3 no
C3 . C4 . C5 . 118.7(4) yes
C3 . C4 . H41 . 120.6 no
C5 . C4 . H41 . 120.6 no
C4 . C5 . N1 . 122.1(4) yes
C4 . C5 . C6 . 124.7(4) yes
N1 . C5 . C6 . 113.3(3) yes
C5 . C6 . N2 . 112.8(3) yes
C5 . C6 . C7 . 125.6(4) yes
N2 . C6 . C7 . 121.6(4) yes
C6 . C7 . C8 . 118.3(4) yes
C6 . C7 . H71 . 120.9 no
C8 . C7 . H71 . 120.9 no
C7 . C8 . O1 . 124.5(4) yes
C7 . C8 . C9 . 120.0(3) yes
O1 . C8 . C9 . 115.4(3) yes
C8 . C9 . C10 . 118.3(4) yes
C8 . C9 . H91 . 120.8 no
C10 . C9 . H91 . 120.8 no
C9 . C10 . N2 . 121.4(4) yes
C9 . C10 . C11 . 126.4(4) yes
N2 . C10 . C11 . 112.2(3) yes
C10 . C11 . N3 . 114.0(4) yes
C10 . C11 . C12 . 123.8(4) yes
N3 . C11 . C12 . 122.2(4) yes
C11 . C12 . C13 . 118.5(5) yes
C11 . C12 . H121 . 120.7 no
C13 . C12 . H121 . 120.7 no
C12 . C13 . C14 . 119.1(6) yes
C12 . C13 . H131 . 120.4 no
C14 . C13 . H131 . 120.4 no
C13 . C14 . C15 . 119.5(5) yes
C13 . C14 . H141 . 120.3 no
C15 . C14 . H141 . 120.3 no
C14 . C15 . N3 . 121.9(5) yes
C14 . C15 . H151 . 119.0 no
N3 . C15 . H151 . 119.0 no
N4 . C16 . C17 . 121.5(4) yes
N4 . C16 . H161 . 119.3 no
C17 . C16 . H161 . 119.3 no
C16 . C17 . C18 . 120.1(4) yes
C16 . C17 . H171 . 119.9 no
C18 . C17 . H171 . 119.9 no
C17 . C18 . C19 . 118.7(4) yes
C17 . C18 . H181 . 120.7 no
C19 . C18 . H181 . 120.7 no
C18 . C19 . C20 . 119.7(4) yes
C18 . C19 . H191 . 120.2 no
C20 . C19 . H191 . 120.2 no
C19 . C20 . N4 . 121.7(4) yes
C19 . C20 . C21 . 125.3(4) yes
N4 . C20 . C21 . 113.1(3) yes
C20 . C21 . N5 . 111.5(3) yes
C20 . C21 . C22 . 127.6(4) yes
N5 . C21 . C22 . 120.9(4) yes
C21 . C22 . C23 . 119.1(4) yes
C21 . C22 . H221 . 120.5 no
C23 . C22 . H221 . 120.5 no
C22 . C23 . O7 2_666 116.0(4) yes
C22 . C23 . C24 . 119.9(4) yes
O7 2_666 C23 . C24 . 124.1(4) yes
C23 . C24 . C25 . 117.9(4) yes
C23 . C24 . H241 . 121.1 no
C25 . C24 . H241 . 121.1 no
C24 . C25 . N5 . 121.4(4) yes
C24 . C25 . C26 . 126.6(4) yes
N5 . C25 . C26 . 112.0(3) yes
C25 . C26 . N6 . 113.5(3) yes
C25 . C26 . C27 . 125.5(4) yes
N6 . C26 . C27 . 121.0(4) yes
C26 . C27 . C28 . 119.7(5) yes
C26 . C27 . H271 . 120.1 no
C28 . C27 . H271 . 120.1 no
C27 . C28 . C29 . 119.5(4) yes
C27 . C28 . H281 . 120.3 no
C29 . C28 . H281 . 120.3 no
C28 . C29 . C30 . 118.8(5) yes
C28 . C29 . H291 . 120.6 no
C30 . C29 . H291 . 120.6 no
C29 . C30 . N6 . 122.1(4) yes
C29 . C30 . H301 . 119.0 no
N6 . C30 . H301 . 118.9 no
O1 . C31 . C32 . 108.2(4) yes
O1 . C31 . H311 . 109.8 no
C32 . C31 . H311 . 109.8 no
O1 . C31 . H312 . 109.8 no
C32 . C31 . H312 . 109.8 no
H311 . C31 . H312 . 109.5 no
C31 . C32 . O2 . 109.1(4) yes
C31 . C32 . H321 . 109.6 no
O2 . C32 . H321 . 109.6 no
C31 . C32 . H322 . 109.6 no
O2 . C32 . H322 . 109.6 no
H321 . C32 . H322 . 109.5 no
O2 . C33 . C34 . 114.9(4) yes
O2 . C33 . H331 . 108.1 no
C34 . C33 . H331 . 108.1 no
O2 . C33 . H332 . 108.1 no
C34 . C33 . H332 . 108.1 no
H331 . C33 . H332 . 109.5 no
C33 . C34 . O3 . 111.0(4) yes
C33 . C34 . H341 . 109.1 no
O3 . C34 . H341 . 109.1 no
C33 . C34 . H342 . 109.1 no
O3 . C34 . H342 . 109.1 no
H341 . C34 . H342 . 109.5 no
O3 . C35 . C36 . 110.8(5) yes
O3 . C35 . H351 . 109.2 no
C36 . C35 . H351 . 109.1 no
O3 . C35 . H352 . 109.2 no
C36 . C35 . H352 . 109.1 no
H351 . C35 . H352 . 109.5 no
C35 . C36 . O4 . 108.2(7) yes
C35 . C36 . H361 . 109.8 no
O4 . C36 . H361 . 109.8 no
C35 . C36 . H362 . 109.8 no
O4 . C36 . H362 . 109.8 no
H361 . C36 . H362 . 109.5 no
O4 . C37 . C38 . 114.0(7) yes
O4 . C37 . H371 . 108.3 no
C38 . C37 . H371 . 108.3 no
O4 . C37 . H372 . 108.3 no
C38 . C37 . H372 . 108.3 no
H371 . C37 . H372 . 109.5 no
C37 . C38 . O5 . 114.0(6) yes
C37 . C38 . H381 . 108.3 no
O5 . C38 . H381 . 108.3 no
C37 . C38 . H382 . 108.3 no
O5 . C38 . H382 . 108.3 no
H381 . C38 . H382 . 109.5 no
O5 . C39 . C40 . 104.5(10) yes
O5 . C39 . H391 . 110.7 no
C40 . C39 . H391 . 110.7 no
O5 . C39 . H392 . 110.7 no
C40 . C39 . H392 . 110.7 no
H391 . C39 . H392 . 109.5 no
O6 . C40 . C39 . 105.4(11) yes
O6 . C40 . H401 . 110.5 no
C39 . C40 . H401 . 110.5 no
O6 . C40 . H402 . 110.5 no
C39 . C40 . H402 . 110.5 no
H401 . C40 . H402 . 109.5 no
O6 . C41 . C42 . 109.3(6) yes
O6 . C41 . H411 . 109.5 no
C42 . C41 . H411 . 109.5 no
O6 . C41 . H412 . 109.5 no
C42 . C41 . H412 . 109.5 no
H411 . C41 . H412 . 109.4 no
C41 . C42 . O7 . 109.0(5) yes
C41 . C42 . H421 . 109.6 no
O7 . C42 . H421 . 109.6 no
C41 . C42 . H422 . 109.6 no
O7 . C42 . H422 . 109.6 no
H421 . C42 . H422 . 109.5 no
O5 . C49 . C50 . 104.7(8) yes
O5 . C49 . H491 . 110.7 no
C50 . C49 . H491 . 110.7 no
O5 . C49 . H492 . 110.6 no
C50 . C49 . H492 . 110.6 no
H491 . C49 . H492 . 109.5 no
C49 . C50 . O6 . 112.5(8) yes
C49 . C50 . H501 . 108.7 no
O6 . C50 . H501 . 108.7 no
C49 . C50 . H502 . 108.7 no
O6 . C50 . H502 . 108.7 no
H501 . C50 . H502 . 109.5 no
C72 . C71 . H711 . 109.5 no
C72 . C71 . H712 . 109.4 no
H711 . C71 . H712 . 109.5 no
C72 . C71 . H713 . 109.4 no
H711 . C71 . H713 . 109.5 no
H712 . C71 . H713 . 109.5 no
C71 . C72 . N7 . 177.0(12) yes
F1 . P1 . F2 . 179.2(3) yes
F1 . P1 . F3 . 87.2(2) yes
F2 . P1 . F3 . 92.0(3) yes
F1 . P1 . F4 . 93.1(3) yes
F2 . P1 . F4 . 87.7(3) yes
F3 . P1 . F4 . 173.1(4) yes
F1 . P1 . F5 . 91.3(3) yes
F2 . P1 . F5 . 88.7(3) yes
F3 . P1 . F5 . 85.7(4) yes
F4 . P1 . F5 . 87.4(4) yes
F1 . P1 . F6 . 93.7(3) yes
F2 . P1 . F6 . 86.2(4) yes
F3 . P1 . F6 . 87.1(5) yes
F4 . P1 . F6 . 99.8(6) yes
F5 . P1 . F6 . 171.0(6) yes
F11 . P2 . F12 . 177.4(3) yes
F11 . P2 . F13 . 91.6(2) yes
F12 . P2 . F13 . 89.3(3) yes
F11 . P2 . F14 . 90.8(4) yes
F12 . P2 . F14 . 88.3(4) yes
F13 . P2 . F14 . 175.9(3) yes
F11 . P2 . F15 . 90.1(2) yes
F12 . P2 . F15 . 87.4(2) yes
F13 . P2 . F15 . 87.5(2) yes
F14 . P2 . F15 . 89.1(3) yes
F11 . P2 . F16 . 92.1(2) yes
F12 . P2 . F16 . 90.3(2) yes
F13 . P2 . F16 . 93.2(2) yes
F14 . P2 . F16 . 90.1(3) yes
F15 . P2 . F16 . 177.7(2) yes
F25 2_656 P3 . F21 2_656 90.07(18) yes
F25 2_656 P3 . F23 2_656 90.18(17) yes
F21 2_656 P3 . F23 2_656 89.8(2) yes
F25 2_656 P3 . F21 . 89.93(18) yes
F21 2_656 P3 . F21 . 179.993 yes
F23 2_656 P3 . F21 . 90.2(2) yes
F25 2_656 P3 . F23 . 89.82(17) yes
F21 2_656 P3 . F23 . 90.2(2) yes
F23 2_656 P3 . F23 . 179.993 yes
F21 . P3 . F23 . 89.8(2) yes
F25 2_656 P3 . F25 . 179.993 yes
F21 2_656 P3 . F25 . 89.93(18) yes
F23 2_656 P3 . F25 . 89.82(17) yes
F21 . P3 . F25 . 90.07(18) yes
F23 . P3 . F25 . 90.18(17) yes

loop_
_geom_bond_atom_site_label_1
_geom_bond_site_symmetry_1
_geom_bond_atom_site_label_2
_geom_bond_site_symmetry_2
_geom_bond_distance
_geom_bond_publ_flag
Co1 . N1 . 2.040(3) yes
Co1 . N2 . 1.890(3) yes
Co1 . N3 . 2.037(4) yes
Co1 . N4 . 1.982(3) yes
Co1 . N5 . 1.867(3) yes
Co1 . N6 . 1.982(3) yes
N1 . C1 . 1.343(5) yes
N1 . C5 . 1.364(5) yes
N2 . C6 . 1.348(5) yes
N2 . C10 . 1.350(5) yes
N3 . C11 . 1.357(6) yes
N3 . C15 . 1.336(6) yes
N4 . C16 . 1.348(5) yes
N4 . C20 . 1.366(5) yes
N5 . C21 . 1.355(5) yes
N5 . C25 . 1.343(5) yes
N6 . C26 . 1.372(5) yes
N6 . C30 . 1.341(6) yes
N7 . C72 . 1.167(14) yes
O1 . C8 . 1.336(5) yes
O1 . C31 . 1.452(5) yes
O2 . C32 . 1.396(6) yes
O2 . C33 . 1.421(5) yes
O3 . C34 . 1.423(6) yes
O3 . C35 . 1.396(7) yes
O4 . C36 . 1.340(8) yes
O4 . C37 . 1.429(9) yes
O5 . C38 . 1.461(10) yes
O5 . C39 . 1.488(9) yes
O5 . C49 . 1.447(8) yes
O6 . C40 . 1.487(9) yes
O6 . C41 . 1.484(6) yes
O6 . C50 . 1.525(9) yes
O7 . C23 2_666 1.345(5) yes
O7 . C42 . 1.456(6) yes
C1 . C2 . 1.385(8) yes
C1 . H11 . 0.970 no
C2 . C3 . 1.368(8) yes
C2 . H21 . 0.970 no
C3 . C4 . 1.394(7) yes
C3 . H31 . 0.970 no
C4 . C5 . 1.376(6) yes
C4 . H41 . 0.970 no
C5 . C6 . 1.480(5) yes
C6 . C7 . 1.380(5) yes
C7 . C8 . 1.393(6) yes
C7 . H71 . 0.970 no
C8 . C9 . 1.402(6) yes
C9 . C10 . 1.379(5) yes
C9 . H91 . 0.970 no
C10 . C11 . 1.473(6) yes
C11 . C12 . 1.385(7) yes
C12 . C13 . 1.384(8) yes
C12 . H121 . 0.970 no
C13 . C14 . 1.384(11) yes
C13 . H131 . 0.970 no
C14 . C15 . 1.380(9) yes
C14 . H141 . 0.970 no
C15 . H151 . 0.970 no
C16 . C17 . 1.384(7) yes
C16 . H161 . 0.970 no
C17 . C18 . 1.370(7) yes
C17 . H171 . 0.970 no
C18 . C19 . 1.384(6) yes
C18 . H181 . 0.970 no
C19 . C20 . 1.373(6) yes
C19 . H191 . 0.970 no
C20 . C21 . 1.478(5) yes
C21 . C22 . 1.362(6) yes
C22 . C23 . 1.396(6) yes
C22 . H221 . 0.970 no
C23 . C24 . 1.398(6) yes
C24 . C25 . 1.383(6) yes
C24 . H241 . 0.970 no
C25 . C26 . 1.464(6) yes
C26 . C27 . 1.383(6) yes
C27 . C28 . 1.376(7) yes
C27 . H271 . 0.970 no
C28 . C29 . 1.383(9) yes
C28 . H281 . 0.970 no
C29 . C30 . 1.391(7) yes
C29 . H291 . 0.970 no
C30 . H301 . 0.970 no
C31 . C32 . 1.510(6) yes
C31 . H311 . 0.970 no
C31 . H312 . 0.970 no
C32 . H321 . 0.970 no
C32 . H322 . 0.970 no
C33 . C34 . 1.485(7) yes
C33 . H331 . 0.970 no
C33 . H332 . 0.970 no
C34 . H341 . 0.970 no
C34 . H342 . 0.970 no
C35 . C36 . 1.496(10) yes
C35 . H351 . 0.970 no
C35 . H352 . 0.970 no
C36 . H361 . 0.970 no
C36 . H362 . 0.970 no
C37 . C38 . 1.479(12) yes
C37 . H371 . 0.970 no
C37 . H372 . 0.970 no
C38 . H381 . 0.970 no
C38 . H382 . 0.970 no
C39 . C40 . 1.472(9) yes
C39 . H391 . 0.970 no
C39 . H392 . 0.969 no
C40 . H401 . 0.970 no
C40 . H402 . 0.970 no
C41 . C42 . 1.458(9) yes
C41 . H411 . 0.970 no
C41 . H412 . 0.970 no
C42 . H421 . 0.970 no
C42 . H422 . 0.970 no
C49 . C50 . 1.532(9) yes
C49 . H491 . 0.970 no
C49 . H492 . 0.970 no
C50 . H501 . 0.970 no
C50 . H502 . 0.969 no
C71 . C72 . 1.408(18) yes
C71 . H711 . 0.970 no
C71 . H712 . 0.970 no
C71 . H713 . 0.970 no
P1 . F1 . 1.568(4) yes
P1 . F2 . 1.594(4) yes
P1 . F3 . 1.624(6) yes
P1 . F4 . 1.538(6) yes
P1 . F5 . 1.555(6) yes
P1 . F6 . 1.520(6) yes
P2 . F11 . 1.562(4) yes
P2 . F12 . 1.593(5) yes
P2 . F13 . 1.562(4) yes
P2 . F14 . 1.582(5) yes
P2 . F15 . 1.623(4) yes
P2 . F16 . 1.596(3) yes
P3 . F25 2_656 1.605(3) yes
P3 . F21 2_656 1.594(3) yes
P3 . F23 2_656 1.590(3) yes
P3 . F21 . 1.594(3) yes
P3 . F23 . 1.590(3) yes
P3 . F25 . 1.605(3) yes
